data_7720815
loop_
_publ_author_name
'Gonz&#xe1;lez, Jonay'
'Fagundes, Vinicius K.'
'Hay, Moya A.'
'Dallerba, Elena'
'Massi, Massimiliano'
'Hall, Christopher R.'
'Giansiracusa, Marcus J.'
'Boskovic, Colette'

_publ_section_title
;
 Correlating luminescence and single-molecule magnetism for two series of
 heteroleptic lanthanoid complexes.
;
_journal_issue 4
_journal_name_full 'Dalton transactions (Cambridge, England : 2003)'
_journal_page_first 1792
_journal_page_last 1805
_journal_paper_doi 10.1039/d5dt02364e
_journal_volume 55
_journal_year 2026
_chemical_formula_moiety 'C18 H18 Cl3 N4 Tm'
_chemical_formula_sum 'C18 H18 Cl3 N4 Tm'
_chemical_formula_weight 565.64
_chemical_name_systematic MH3-017-TmCl
_space_group_crystal_system monoclinic
_space_group_IT_number 14
_space_group_name_Hall '-P 2ybc'
_space_group_name_H-M_alt 'P 1 21/c 1'
_atom_sites_solution_hydrogens geom
_atom_sites_solution_primary dual
_audit_creation_date 2023-12-20
_audit_creation_method
;
Olex2 1.5
(compiled 2023.08.24 svn.re1ec1418 for OlexSys, GUI svn.r6817)
;
_audit_update_record
;
2025-12-04 deposited with the CCDC.	2025-12-18 downloaded from the CCDC.
;
_cell_angle_alpha 90
_cell_angle_beta 104.3090(10)
_cell_angle_gamma 90
_cell_formula_units_Z 4
_cell_length_a 8.56790(10)
_cell_length_b 16.12840(10)
_cell_length_c 14.62620(10)
_cell_measurement_reflns_used 17917
_cell_measurement_temperature 99.99(10)
_cell_measurement_theta_max 79.3440
_cell_measurement_theta_min 4.1360
_cell_volume 1958.44(3)
_computing_cell_refinement 'CrysAlisPro 1.171.42.49 (Rigaku OD, 2022)'
_computing_data_collection 'CrysAlisPro 1.171.42.49 (Rigaku OD, 2022)'
_computing_data_reduction 'CrysAlisPro 1.171.42.49 (Rigaku OD, 2022)'
_computing_molecular_graphics 'Olex2 1.5 (Dolomanov et al., 2009)'
_computing_publication_material 'Olex2 1.5 (Dolomanov et al., 2009)'
_computing_structure_refinement 'SHELXL 2018/3 (Sheldrick, 2015)'
_computing_structure_solution 'SHELXT 2018/2 (Sheldrick, 2018)'
_diffrn_ambient_environment N~2~
_diffrn_ambient_temperature 99.99(10)
_diffrn_detector 'Hybrid Pixel Array Detector'
_diffrn_detector_area_resol_mean 10.0000
_diffrn_detector_type HyPix
_diffrn_measured_fraction_theta_full 1.000
_diffrn_measured_fraction_theta_max 0.991
_diffrn_measurement_details
;
List of Runs (angles in degrees, time in seconds):

  # Type    Start    End  Width  t~exp~   \w     \q     \k     \f   Frames
#--------------------------------------------------------------------------
  1  \w     43.00  84.00   0.50    0.05    --   47.51-125.00 120.00   82
  2  \w     61.00  94.00   0.50    0.05    --  113.25-125.00 120.00   66
  3  \w     44.00 108.00   0.50    0.05    --  113.25-108.00 112.42  128
  4  \w     72.00 107.00   0.50    0.05    --  113.25-104.00 163.24   70
  5  \w     48.00  74.00   0.50    0.05    --  113.25-125.00  60.00   52
  6  \w     48.00 106.00   0.50    0.05    --  113.25-105.00  48.19  116
  7  \w     51.00 103.00   0.50    0.05    --  113.25 -94.00 -60.00  104
  8  \w     59.00 103.00   0.50    0.05    --  113.25 -94.00 -30.00   88
  9  \w     65.00 103.00   0.50    0.05    --  113.25 -94.00 -90.00   76
 10  \w     42.00 106.00   0.50    0.05    --  113.25 -94.00-120.00  128
 11  \w     55.00 106.00   0.50    0.05    --  113.25 -94.00-150.00  102
 12  \w     42.00 105.00   0.50    0.05    --  113.25 -94.00-180.00  126
 13  \w     70.00 100.00   0.50    0.05    --  113.25 -94.00   0.00   60
 14  \w     72.00 100.00   0.50    0.05    --  113.25 -94.00  30.00   56
 15  \w     80.00 105.00   0.50    0.05    --  113.25 -94.00  90.00   50
 16  \w     53.00 106.00   0.50    0.05    --  113.25 -94.00 120.00  106
 17  \w    -22.00  30.00   0.50    0.05    --   47.51 -19.00 120.00  104
 18  \w     48.00  99.00   0.50    0.05    --  113.25 -77.00 120.00  102
 19  \w     42.00  75.00   0.50    0.05    --  113.25 -77.00 -30.00   66
 20  \w     42.00  71.00   0.50    0.05    --  113.25 -61.00 -90.00   58
 21  \w     46.00  71.00   0.50    0.05    --  113.25 -61.00-120.00   50
 22  \w    -20.00  59.00   0.50    0.05    --   47.51 -57.00-120.00  158
 23  \w    147.00 176.00   0.50    0.05    --  113.25  30.00 -30.00   58
 24  \w    122.00 148.00   0.50    0.05    --  113.25  77.00  30.00   52
 25  \w     91.00 118.00   0.50    0.05    --  113.25  77.00  30.00   54
 26  \w    107.00 178.00   0.50    0.05    --  113.25  45.00 150.00  142
 27  \w    103.00 164.00   0.50    0.05    --  113.25  61.00  90.00  122
 28  \w    103.00 163.00   0.50    0.05    --  113.25  45.00 120.00  120
 29  \w     99.00 160.00   0.50    0.05    --  113.25  61.00  60.00  122
 30  \w    131.00 160.00   0.50    0.05    --  113.25  45.00 -90.00   58
 31  \w    101.00 128.00   0.50    0.05    --  113.25  45.00 -90.00   54
 32  \w    110.00 144.00   0.50    0.05    --  113.25  30.00 -30.00   68
 33  \w    101.00 168.00   0.50    0.05    --  113.25  45.00-120.00  134
 34  \w    101.00 157.00   0.50    0.05    --  113.25  45.00-150.00  112
 35  \w     98.00 176.00   0.50    0.05    --  113.25  61.00-180.00  156
 36  \w    -68.00 -26.00   0.50    0.05    --  -47.51  77.00-180.00   84
 37  \w     -7.00  19.00   0.50    0.05    --  -47.51  77.00-180.00   52
 38  \w   -117.00 -39.00   0.50    0.05    --  -47.51   0.00  30.00  156
 39  \w    -27.00  26.00   0.50    0.05    --  -47.51  19.00  90.00  106
 40  \w    -16.00  21.00   0.50    0.05    --  -47.51   0.00  30.00   74
 41  \w    -51.00 -26.00   0.50    0.05    --  -91.75  45.00  30.00   50
 42  \w    -50.00 -20.00   0.50    0.05    --  -91.75  45.00  90.00   60
 43  \w    -85.00 -47.00   0.50    0.05    --  -91.75 125.00 -60.00   76
 44  \w    -51.00 -25.00   0.50    0.05    --  -91.75  45.00 -90.00   52
 45  \w    -62.00 -34.00   0.50    0.05    --  -47.51 -57.00 -60.00   56
 46  \w   -111.00 -81.00   0.50    0.05    --  -47.51 -57.00 -60.00   60
;
_diffrn_measurement_device 'four-circle diffractometer'
_diffrn_measurement_device_type 'XtaLAB Synergy, Dualflex, HyPix'
_diffrn_measurement_method '\w scans'
_diffrn_orient_matrix_type 'CrysAlisPro convention (1999,Acta A55,543-557)'
_diffrn_orient_matrix_UB_11 -0.1354414000
_diffrn_orient_matrix_UB_12 -0.0502338000
_diffrn_orient_matrix_UB_13 0.0263340000
_diffrn_orient_matrix_UB_21 0.0808676000
_diffrn_orient_matrix_UB_22 0.0126187000
_diffrn_orient_matrix_UB_23 0.1054945000
_diffrn_orient_matrix_UB_31 -0.0977643000
_diffrn_orient_matrix_UB_32 0.0801892000
_diffrn_orient_matrix_UB_33 -0.0000832000
_diffrn_radiation_monochromator mirror
_diffrn_radiation_probe x-ray
_diffrn_radiation_type 'Cu K\a'
_diffrn_radiation_wavelength 1.54184
_diffrn_reflns_av_R_equivalents 0.0533
_diffrn_reflns_av_unetI/netI 0.0298
_diffrn_reflns_Laue_measured_fraction_full 1.000
_diffrn_reflns_Laue_measured_fraction_max 0.991
_diffrn_reflns_limit_h_max 10
_diffrn_reflns_limit_h_min -10
_diffrn_reflns_limit_k_max 20
_diffrn_reflns_limit_k_min -19
_diffrn_reflns_limit_l_max 18
_diffrn_reflns_limit_l_min -18
_diffrn_reflns_number 26501
_diffrn_reflns_point_group_measured_fraction_full 1.000
_diffrn_reflns_point_group_measured_fraction_max 0.991
_diffrn_reflns_theta_full 67.684
_diffrn_reflns_theta_max 80.095
_diffrn_reflns_theta_min 4.153
_diffrn_source 'micro-focus sealed X-ray tube'
_diffrn_source_type 'PhotonJet (Cu) X-ray Source'
_exptl_absorpt_coefficient_mu 12.324
_exptl_absorpt_correction_T_max 1.000
_exptl_absorpt_correction_T_min 0.333
_exptl_absorpt_correction_type gaussian
_exptl_absorpt_process_details
;
CrysAlisPro 1.171.42.49 (Rigaku Oxford Diffraction, 2022)
Numerical absorption correction based on gaussian integration over
a multifaceted crystal model
Empirical absorption correction using spherical harmonics,
implemented in SCALE3 ABSPACK scaling algorithm.
;
_exptl_crystal_colour 'clear whiteish colourless'
_exptl_crystal_colour_lustre clear
_exptl_crystal_colour_modifier whiteish
_exptl_crystal_colour_primary colourless
_exptl_crystal_density_diffrn 1.918
_exptl_crystal_description needle
_exptl_crystal_F_000 1096
_exptl_crystal_preparation 'Magnetic properties'
_exptl_crystal_recrystallization_method 'Re-crystallisation from solvent: Acetonitrile/Diisopropylether'
_exptl_crystal_size_max 0.294
_exptl_crystal_size_mid 0.135
_exptl_crystal_size_min 0.04
_refine_diff_density_max 0.945
_refine_diff_density_min -1.668
_refine_diff_density_rms 0.144
_refine_ls_extinction_method none
_refine_ls_goodness_of_fit_ref 1.073
_refine_ls_hydrogen_treatment constr
_refine_ls_matrix_type full
_refine_ls_number_parameters 235
_refine_ls_number_reflns 4245
_refine_ls_number_restraints 0
_refine_ls_restrained_S_all 1.073
_refine_ls_R_factor_all 0.0300
_refine_ls_R_factor_gt 0.0294
_refine_ls_shift/su_max 0.001
_refine_ls_shift/su_mean 0.000
_refine_ls_structure_factor_coef Fsqd
_refine_ls_weighting_details 'w=1/[\s^2^(Fo^2^)+(0.0426P)^2^+4.5686P] where P=(Fo^2^+2Fc^2^)/3'
_refine_ls_weighting_scheme calc
_refine_ls_wR_factor_gt 0.0774
_refine_ls_wR_factor_ref 0.0779
_reflns_Friedel_coverage 0.000
_reflns_number_gt 4167
_reflns_number_total 4245
_reflns_threshold_expression 'I > 2\s(I)'
_cod_data_source_file d5dt02364e2.cif
_cod_data_source_block mh3-017-tmcl_auto_redabs
_cod_database_code 7720815
_shelx_shelxl_version_number 2018/3
_chemical_oxdiff_formula C18N4Cl3TmH18
_chemical_oxdiff_usercomment '100 K'
_shelx_space_group_comment
;
The symmetry employed for this shelxl refinement is uniquely defined
by the following loop, which should always be used as a source of
symmetry information in preference to the above space-group names.
They are only intended as comments.
;
_shelx_estimated_absorpt_t_max 0.638
_shelx_estimated_absorpt_t_min 0.122
_olex2_refinement_description
;
1.a Secondary CH2 refined with riding coordinates:
 C1(H1A,H1B), C7(H7A,H7B), C13(H13A,H13B)
1.b Aromatic/amide H refined with riding coordinates:
 C3(H3), C4(H4), C5(H5), C6(H6), C9(H9), C10(H10), C11(H11), C12(H12),
 C15(H15), C16(H16), C17(H17), C18(H18)
;
_ins_header
;
TITL MH3-017-TmCl_auto_REDABS in P2(1)/c 
REM P2(1)/c (#14 in standard setting)
CELL 1.54184   8.567893  16.128417  14.626211  90.0000 104.3087  90.0000
ZERR    4.00   0.000060   0.000092   0.000102   0.0000   0.0007   0.0000
LATT  1
SYMM -x, y+1/2,-z+1/2 
SFAC C H N Cl Tm
UNIT 72.00 72.00 16.00 12.00 4.00
REM  CrysAlisPro recorded range (K): Min=100.0; max=100.0; aver:100.0
TEMP -173
SIZE 0.04 0.13 0.29
TREF
HKLF 4
END
;
_olex2_submission_original_sample_id MH3-017-TmCl
_olex2_submission_special_instructions 'No special instructions were received'
_oxdiff_exptl_absorpt_empirical_details
;
Empirical correction (ABSPACK) includes:
- Absorption correction using spherical harmonics
- Frame scaling
;
_oxdiff_exptl_absorpt_empirical_full_max 3.192
_oxdiff_exptl_absorpt_empirical_full_min 0.520

loop_
_space_group_symop_operation_xyz
'x, y, z'
'-x, y+1/2, -z+1/2'
'-x, -y, -z'
'x, -y-1/2, z-1/2'

loop_
_atom_site_label
_atom_site_type_symbol
_atom_site_fract_x
_atom_site_fract_y
_atom_site_fract_z
_atom_site_U_iso_or_equiv
_atom_site_adp_type
_atom_site_occupancy
_atom_site_site_symmetry_order
_atom_site_calc_flag
_atom_site_refinement_flags_posn
_atom_site_refinement_flags_adp
_atom_site_refinement_flags_occupancy
_atom_site_disorder_assembly
_atom_site_disorder_group
Tm1 Tm 0.71697(2) 0.64948(2) 0.25609(2) 0.00673(7) Uani 1 1 d . . . . .
Cl1 Cl 1.01489(9) 0.63101(5) 0.34767(6) 0.01644(16) Uani 1 1 d . . . . .
Cl2 Cl 0.63718(9) 0.49405(4) 0.23918(5) 0.01231(14) Uani 1 1 d . . . . .
Cl3 Cl 0.81602(10) 0.65230(5) 0.10282(6) 0.01765(17) Uani 1 1 d . . . . .
N1 N 0.5115(3) 0.74128(15) 0.30398(17) 0.0082(5) Uani 1 1 d . . . . .
N2 N 0.7964(3) 0.79635(16) 0.27764(18) 0.0109(5) Uani 1 1 d . . . . .
N3 N 0.6702(3) 0.61862(16) 0.41492(18) 0.0117(5) Uani 1 1 d . . . . .
N4 N 0.4566(3) 0.66067(16) 0.13369(19) 0.0097(5) Uani 1 1 d . . . . .
C1 C 0.5936(4) 0.80863(18) 0.3666(2) 0.0107(6) Uani 1 1 d . . . . .
H1A H 0.639304 0.786171 0.430638 0.013 Uiso 1 1 calc R U . . .
H1B H 0.514318 0.852032 0.371403 0.013 Uiso 1 1 calc R U . . .
C2 C 0.7260(4) 0.84628(17) 0.3295(2) 0.0098(6) Uani 1 1 d . . . . .
C3 C 0.7780(4) 0.92723(19) 0.3515(2) 0.0149(6) Uani 1 1 d . . . . .
H3 H 0.725230 0.961227 0.387585 0.018 Uiso 1 1 calc R U . . .
C4 C 0.9067(4) 0.95812(19) 0.3207(2) 0.0169(7) Uani 1 1 d . . . . .
H4 H 0.944243 1.013094 0.335584 0.020 Uiso 1 1 calc R U . . .
C5 C 0.9798(4) 0.9066(2) 0.2673(2) 0.0165(6) Uani 1 1 d . . . . .
H5 H 1.068414 0.925867 0.244916 0.020 Uiso 1 1 calc R U . . .
C6 C 0.9214(4) 0.8269(2) 0.2472(2) 0.0151(6) Uani 1 1 d . . . . .
H6 H 0.971491 0.792095 0.210435 0.018 Uiso 1 1 calc R U . . .
C7 C 0.4177(4) 0.68977(18) 0.3544(2) 0.0112(6) Uani 1 1 d . . . . .
H7A H 0.348330 0.651064 0.309617 0.013 Uiso 1 1 calc R U . . .
H7B H 0.347383 0.725641 0.381977 0.013 Uiso 1 1 calc R U . . .
C8 C 0.5299(4) 0.64121(17) 0.4319(2) 0.0098(6) Uani 1 1 d . . . . .
C9 C 0.4849(4) 0.61922(19) 0.5136(2) 0.0139(6) Uani 1 1 d . . . . .
H9 H 0.384750 0.637090 0.523574 0.017 Uiso 1 1 calc R U . . .
C10 C 0.5889(4) 0.57057(19) 0.5806(2) 0.0167(6) Uani 1 1 d . . . . .
H10 H 0.561388 0.554623 0.637200 0.020 Uiso 1 1 calc R U . . .
C11 C 0.7333(4) 0.5460(2) 0.5627(2) 0.0171(6) Uani 1 1 d . . . . .
H11 H 0.806348 0.512229 0.606664 0.021 Uiso 1 1 calc R U . . .
C12 C 0.7700(4) 0.5714(2) 0.4800(2) 0.0155(6) Uani 1 1 d . . . . .
H12 H 0.869872 0.554705 0.468654 0.019 Uiso 1 1 calc R U . . .
C13 C 0.3994(4) 0.77930(18) 0.2208(2) 0.0105(5) Uani 1 1 d . . . . .
H13A H 0.452913 0.827089 0.198849 0.013 Uiso 1 1 calc R U . . .
H13B H 0.303157 0.800282 0.239466 0.013 Uiso 1 1 calc R U . . .
C14 C 0.3472(4) 0.71846(18) 0.1410(2) 0.0100(5) Uani 1 1 d . . . . .
C15 C 0.1985(4) 0.7247(2) 0.0769(2) 0.0155(6) Uani 1 1 d . . . . .
H15 H 0.123187 0.765614 0.084778 0.019 Uiso 1 1 calc R U . . .
C16 C 0.1612(4) 0.6705(2) 0.0013(2) 0.0169(6) Uani 1 1 d . . . . .
H16 H 0.060316 0.673967 -0.043737 0.020 Uiso 1 1 calc R U . . .
C17 C 0.2737(4) 0.6107(2) -0.0077(2) 0.0146(6) Uani 1 1 d . . . . .
H17 H 0.251424 0.572898 -0.059036 0.017 Uiso 1 1 calc R U . . .
C18 C 0.4187(4) 0.60775(19) 0.0599(2) 0.0129(6) Uani 1 1 d . . . . .
H18 H 0.495064 0.566616 0.054161 0.016 Uiso 1 1 calc R U . . .

loop_
_atom_site_aniso_label
_atom_site_aniso_U_11
_atom_site_aniso_U_22
_atom_site_aniso_U_33
_atom_site_aniso_U_23
_atom_site_aniso_U_13
_atom_site_aniso_U_12
Tm1 0.00763(11) 0.00568(10) 0.00694(10) -0.00032(5) 0.00188(7) 0.00026(5)
Cl1 0.0091(3) 0.0162(3) 0.0220(4) 0.0044(3) 0.0001(3) 0.0010(3)
Cl2 0.0146(3) 0.0072(3) 0.0150(3) -0.0009(2) 0.0034(3) -0.0011(2)
Cl3 0.0159(4) 0.0275(4) 0.0113(4) -0.0017(3) 0.0066(3) -0.0030(3)
N1 0.0099(11) 0.0073(11) 0.0073(11) 0.0005(9) 0.0019(9) -0.0004(9)
N2 0.0112(12) 0.0100(12) 0.0109(12) 0.0013(9) 0.0014(9) 0.0000(9)
N3 0.0147(13) 0.0087(12) 0.0110(12) -0.0010(9) 0.0023(10) 0.0010(10)
N4 0.0119(13) 0.0085(11) 0.0087(12) -0.0002(9) 0.0025(10) -0.0003(9)
C1 0.0150(14) 0.0075(12) 0.0096(13) -0.0039(10) 0.0027(11) -0.0018(11)
C2 0.0088(14) 0.0104(14) 0.0088(14) 0.0025(10) -0.0008(11) 0.0006(10)
C3 0.0166(15) 0.0104(14) 0.0152(15) 0.0000(11) -0.0006(12) 0.0003(12)
C4 0.0177(16) 0.0086(14) 0.0192(16) 0.0039(12) -0.0051(13) -0.0041(12)
C5 0.0129(15) 0.0151(15) 0.0198(15) 0.0071(12) 0.0010(12) -0.0046(12)
C6 0.0133(15) 0.0160(15) 0.0162(15) 0.0044(12) 0.0040(12) -0.0005(12)
C7 0.0133(14) 0.0105(13) 0.0103(13) 0.0012(11) 0.0039(11) -0.0018(11)
C8 0.0153(15) 0.0055(12) 0.0084(14) -0.0015(10) 0.0029(12) -0.0019(10)
C9 0.0212(16) 0.0103(14) 0.0126(14) -0.0019(11) 0.0090(12) -0.0025(12)
C10 0.0306(18) 0.0115(14) 0.0096(14) 0.0007(11) 0.0078(13) 0.0002(13)
C11 0.0273(18) 0.0124(14) 0.0100(14) 0.0009(11) 0.0015(13) 0.0006(12)
C12 0.0192(16) 0.0147(15) 0.0119(14) 0.0006(12) 0.0024(12) 0.0046(12)
C13 0.0125(14) 0.0077(12) 0.0104(13) 0.0008(11) 0.0013(11) 0.0013(11)
C14 0.0108(14) 0.0086(13) 0.0109(13) 0.0036(11) 0.0035(11) -0.0011(11)
C15 0.0124(15) 0.0177(15) 0.0156(15) -0.0003(12) 0.0018(12) 0.0023(12)
C16 0.0116(15) 0.0240(16) 0.0118(15) -0.0002(13) -0.0031(12) 0.0008(13)
C17 0.0168(15) 0.0163(15) 0.0101(14) -0.0028(11) 0.0022(12) -0.0043(12)
C18 0.0176(15) 0.0101(13) 0.0111(14) -0.0029(11) 0.0037(12) 0.0000(11)

loop_
_atom_type_symbol
_atom_type_description
_atom_type_scat_dispersion_real
_atom_type_scat_dispersion_imag
_atom_type_scat_source
C C 0.0181 0.0091 'International Tables Vol C Tables 4.2.6.8 and 6.1.1.4'
H H 0.0000 0.0000 'International Tables Vol C Tables 4.2.6.8 and 6.1.1.4'
N N 0.0311 0.0180 'International Tables Vol C Tables 4.2.6.8 and 6.1.1.4'
Cl Cl 0.3639 0.7018 'International Tables Vol C Tables 4.2.6.8 and 6.1.1.4'
Tm Tm -8.0393 4.1821 'International Tables Vol C Tables 4.2.6.8 and 6.1.1.4'

loop_
_exptl_crystal_face_index_h
_exptl_crystal_face_index_k
_exptl_crystal_face_index_l
_exptl_crystal_face_perp_dist
2 -5 -8 0.0155
-2 7 -5 0.1356
0 10 3 0.0503
-1 -9 -4 0.0071
2 -6 5 0.0735
-2 6 8 0.0188

loop_
_geom_angle_atom_site_label_1
_geom_angle_atom_site_label_2
_geom_angle_atom_site_label_3
_geom_angle
_geom_angle_site_symmetry_1
_geom_angle_site_symmetry_3
_geom_angle_publ_flag
Cl1 Tm1 Cl2 98.11(2) . . ?
Cl3 Tm1 Cl1 87.57(3) . . ?
Cl3 Tm1 Cl2 93.99(2) . . ?
N1 Tm1 Cl1 126.07(6) . . ?
N1 Tm1 Cl2 114.03(6) . . ?
N1 Tm1 Cl3 129.05(6) . . ?
N2 Tm1 Cl1 80.72(6) . . ?
N2 Tm1 Cl2 178.15(6) . . ?
N2 Tm1 Cl3 87.40(6) . . ?
N2 Tm1 N1 65.83(8) . . ?
N2 Tm1 N3 100.08(9) . . ?
N2 Tm1 N4 101.05(8) . . ?
N3 Tm1 Cl1 81.98(6) . . ?
N3 Tm1 Cl2 78.32(6) . . ?
N3 Tm1 Cl3 165.95(6) . . ?
N3 Tm1 N1 64.99(8) . . ?
N4 Tm1 Cl1 166.01(7) . . ?
N4 Tm1 Cl2 80.43(6) . . ?
N4 Tm1 Cl3 78.69(6) . . ?
N4 Tm1 N1 66.20(8) . . ?
N4 Tm1 N3 111.10(9) . . ?
C1 N1 Tm1 110.12(18) . . ?
C1 N1 C13 108.4(2) . . ?
C7 N1 Tm1 108.16(17) . . ?
C7 N1 C1 109.7(2) . . ?
C7 N1 C13 108.7(2) . . ?
C13 N1 Tm1 111.64(17) . . ?
C2 N2 Tm1 120.0(2) . . ?
C2 N2 C6 118.0(3) . . ?
C6 N2 Tm1 121.7(2) . . ?
C8 N3 Tm1 118.4(2) . . ?
C8 N3 C12 117.7(3) . . ?
C12 N3 Tm1 123.3(2) . . ?
C14 N4 Tm1 120.6(2) . . ?
C14 N4 C18 117.8(3) . . ?
C18 N4 Tm1 121.5(2) . . ?
N1 C1 H1A 109.4 . . ?
N1 C1 H1B 109.4 . . ?
N1 C1 C2 111.0(2) . . ?
H1A C1 H1B 108.0 . . ?
C2 C1 H1A 109.4 . . ?
C2 C1 H1B 109.4 . . ?
N2 C2 C1 116.4(3) . . ?
N2 C2 C3 122.0(3) . . ?
C3 C2 C1 121.5(3) . . ?
C2 C3 H3 120.1 . . ?
C4 C3 C2 119.9(3) . . ?
C4 C3 H3 120.1 . . ?
C3 C4 H4 120.9 . . ?
C3 C4 C5 118.3(3) . . ?
C5 C4 H4 120.9 . . ?
C4 C5 H5 120.5 . . ?
C6 C5 C4 119.0(3) . . ?
C6 C5 H5 120.5 . . ?
N2 C6 C5 122.9(3) . . ?
N2 C6 H6 118.6 . . ?
C5 C6 H6 118.6 . . ?
N1 C7 H7A 109.7 . . ?
N1 C7 H7B 109.7 . . ?
N1 C7 C8 110.0(3) . . ?
H7A C7 H7B 108.2 . . ?
C8 C7 H7A 109.7 . . ?
C8 C7 H7B 109.7 . . ?
N3 C8 C7 115.9(3) . . ?
N3 C8 C9 122.9(3) . . ?
C9 C8 C7 121.1(3) . . ?
C8 C9 H9 120.5 . . ?
C8 C9 C10 118.9(3) . . ?
C10 C9 H9 120.5 . . ?
C9 C10 H10 120.8 . . ?
C11 C10 C9 118.3(3) . . ?
C11 C10 H10 120.8 . . ?
C10 C11 H11 120.4 . . ?
C10 C11 C12 119.1(3) . . ?
C12 C11 H11 120.4 . . ?
N3 C12 C11 122.9(3) . . ?
N3 C12 H12 118.6 . . ?
C11 C12 H12 118.6 . . ?
N1 C13 H13A 109.2 . . ?
N1 C13 H13B 109.2 . . ?
N1 C13 C14 112.0(2) . . ?
H13A C13 H13B 107.9 . . ?
C14 C13 H13A 109.2 . . ?
C14 C13 H13B 109.2 . . ?
N4 C14 C13 115.7(3) . . ?
N4 C14 C15 122.6(3) . . ?
C15 C14 C13 121.6(3) . . ?
C14 C15 H15 120.4 . . ?
C16 C15 C14 119.2(3) . . ?
C16 C15 H15 120.4 . . ?
C15 C16 H16 120.5 . . ?
C15 C16 C17 119.0(3) . . ?
C17 C16 H16 120.5 . . ?
C16 C17 H17 120.8 . . ?
C18 C17 C16 118.5(3) . . ?
C18 C17 H17 120.8 . . ?
N4 C18 C17 123.0(3) . . ?
N4 C18 H18 118.5 . . ?
C17 C18 H18 118.5 . . ?

loop_
_geom_bond_atom_site_label_1
_geom_bond_atom_site_label_2
_geom_bond_distance
_geom_bond_site_symmetry_2
_geom_bond_publ_flag
Tm1 Cl1 2.5900(7) . ?
Tm1 Cl2 2.5940(7) . ?
Tm1 Cl3 2.5862(8) . ?
Tm1 N1 2.528(2) . ?
Tm1 N2 2.463(3) . ?
Tm1 N3 2.503(3) . ?
Tm1 N4 2.498(3) . ?
N1 C1 1.482(4) . ?
N1 C7 1.474(4) . ?
N1 C13 1.484(4) . ?
N2 C2 1.346(4) . ?
N2 C6 1.350(4) . ?
N3 C8 1.337(4) . ?
N3 C12 1.347(4) . ?
N4 C14 1.344(4) . ?
N4 C18 1.351(4) . ?
C1 H1A 0.9900 . ?
C1 H1B 0.9900 . ?
C1 C2 1.502(4) . ?
C2 C3 1.391(4) . ?
C3 H3 0.9500 . ?
C3 C4 1.383(5) . ?
C4 H4 0.9500 . ?
C4 C5 1.390(5) . ?
C5 H5 0.9500 . ?
C5 C6 1.386(5) . ?
C6 H6 0.9500 . ?
C7 H7A 0.9900 . ?
C7 H7B 0.9900 . ?
C7 C8 1.511(4) . ?
C8 C9 1.390(4) . ?
C9 H9 0.9500 . ?
C9 C10 1.392(5) . ?
C10 H10 0.9500 . ?
C10 C11 1.385(5) . ?
C11 H11 0.9500 . ?
C11 C12 1.385(5) . ?
C12 H12 0.9500 . ?
C13 H13A 0.9900 . ?
C13 H13B 0.9900 . ?
C13 C14 1.505(4) . ?
C14 C15 1.386(4) . ?
C15 H15 0.9500 . ?
C15 C16 1.383(5) . ?
C16 H16 0.9500 . ?
C16 C17 1.392(5) . ?
C17 H17 0.9500 . ?
C17 C18 1.385(4) . ?
C18 H18 0.9500 . ?

loop_
_geom_torsion_atom_site_label_1
_geom_torsion_atom_site_label_2
_geom_torsion_atom_site_label_3
_geom_torsion_atom_site_label_4
_geom_torsion
_geom_torsion_site_symmetry_1
_geom_torsion_site_symmetry_2
_geom_torsion_site_symmetry_3
_geom_torsion_site_symmetry_4
_geom_torsion_publ_flag
Tm1 N1 C1 C2 44.4(3) . . . . ?
Tm1 N1 C7 C8 51.1(3) . . . . ?
Tm1 N1 C13 C14 42.0(3) . . . . ?
Tm1 N2 C2 C1 -3.5(4) . . . . ?
Tm1 N2 C2 C3 173.4(2) . . . . ?
Tm1 N2 C6 C5 -172.8(2) . . . . ?
Tm1 N3 C8 C7 -4.6(3) . . . . ?
Tm1 N3 C8 C9 172.9(2) . . . . ?
Tm1 N3 C12 C11 -171.7(2) . . . . ?
Tm1 N4 C14 C13 5.7(3) . . . . ?
Tm1 N4 C14 C15 -177.2(2) . . . . ?
Tm1 N4 C18 C17 178.1(2) . . . . ?
N1 C1 C2 N2 -28.3(4) . . . . ?
N1 C1 C2 C3 154.7(3) . . . . ?
N1 C7 C8 N3 -32.1(4) . . . . ?
N1 C7 C8 C9 150.3(3) . . . . ?
N1 C13 C14 N4 -32.2(4) . . . . ?
N1 C13 C14 C15 150.7(3) . . . . ?
N2 C2 C3 C4 -0.7(5) . . . . ?
N3 C8 C9 C10 -0.9(5) . . . . ?
N4 C14 C15 C16 -1.2(5) . . . . ?
C1 N1 C7 C8 -69.0(3) . . . . ?
C1 N1 C13 C14 163.5(2) . . . . ?
C1 C2 C3 C4 176.1(3) . . . . ?
C2 N2 C6 C5 0.2(5) . . . . ?
C2 C3 C4 C5 0.6(5) . . . . ?
C3 C4 C5 C6 -0.1(5) . . . . ?
C4 C5 C6 N2 -0.3(5) . . . . ?
C6 N2 C2 C1 -176.6(3) . . . . ?
C6 N2 C2 C3 0.3(5) . . . . ?
C7 N1 C1 C2 163.3(2) . . . . ?
C7 N1 C13 C14 -77.3(3) . . . . ?
C7 C8 C9 C10 176.5(3) . . . . ?
C8 N3 C12 C11 -0.3(5) . . . . ?
C8 C9 C10 C11 -0.1(5) . . . . ?
C9 C10 C11 C12 0.8(5) . . . . ?
C10 C11 C12 N3 -0.6(5) . . . . ?
C12 N3 C8 C7 -176.5(3) . . . . ?
C12 N3 C8 C9 1.0(4) . . . . ?
C13 N1 C1 C2 -78.1(3) . . . . ?
C13 N1 C7 C8 172.5(2) . . . . ?
C13 C14 C15 C16 175.7(3) . . . . ?
C14 N4 C18 C17 0.1(5) . . . . ?
C14 C15 C16 C17 0.6(5) . . . . ?
C15 C16 C17 C18 0.3(5) . . . . ?
C16 C17 C18 N4 -0.7(5) . . . . ?
C18 N4 C14 C13 -176.2(3) . . . . ?
C18 N4 C14 C15 0.8(4) . . . . ?

loop_
_exptl_oxdiff_crystal_face_indexfrac_h
_exptl_oxdiff_crystal_face_indexfrac_k
_exptl_oxdiff_crystal_face_indexfrac_l
_exptl_oxdiff_crystal_face_x
_exptl_oxdiff_crystal_face_y
_exptl_oxdiff_crystal_face_z
2.3111 -5.3314 -7.9014 -0.2533 -0.7139 -0.6528
-2.1553 7.3569 -4.5818 -0.1983 -0.5648 0.8010
0.2601 9.6572 3.4274 -0.4301 0.5045 0.7487
-0.9434 -9.2275 -3.6689 0.4947 -0.5798 -0.6474
2.2225 -6.3291 5.4027 0.1592 0.6698 -0.7253
-1.8946 5.6495 7.8764 0.1802 0.7490 0.6376
